data_1540332
loop_
_publ_author_name
'Ludwig, H.A.'
'Fietz, W.H.'
'Wuehl, H.'

_publ_section_title
;
 Calculation of the structural parameters of YBa2Cu3 O7-delta and
 YBa2Cu4O8 under pressure
;
_journal_name_full 'Physica C (Amsterdam)'
_journal_page_first 113
_journal_page_last 122
_journal_volume 197
_journal_year 1992
_chemical_formula_sum 'Ba2 Cu4 O8 Y'
_chemical_name_systematic 'Y Ba2 Cu4 O8'
_space_group_crystal_system orthorhombic
_space_group_IT_number 65
_space_group_name_Hall '-A 2 2'
_space_group_name_H-M_alt 'A m m m'
_cell_angle_alpha 90
_cell_angle_beta 90
_cell_angle_gamma 90
_cell_formula_units_Z 2
_cell_length_a 3.8548
_cell_length_b 3.86878
_cell_length_c 26.7668
_cell_volume 399.183
_citation_journal_id_ASTM PHYCE6
_cod_data_source_file Ludwig_PHYCE6_1992_1626.cif
_cod_data_source_block Ba2Cu4O8Y1
_cod_depositor_comments
;
 Updating space group information.

 Antanas Vaitkus,
 2018-06-10
;
_cod_original_cell_volume 399.1833
_cod_original_sg_symbol_Hall '-C 2 2 (z,x,y)'
_cod_original_formula_sum 'Ba2 Cu4 O8 Y1'
_cod_database_code 1540332

loop_
_space_group_symop_id
_space_group_symop_operation_xyz
1 x,y,z
2 x,-y,-z
3 -x,y,-z
4 -x,-y,z
5 -x,-y,-z
6 -x,y,z
7 x,-y,z
8 x,y,-z
9 x,y+1/2,z+1/2
10 x,-y+1/2,-z+1/2
11 -x,y+1/2,-z+1/2
12 -x,-y+1/2,z+1/2
13 -x,-y+1/2,-z+1/2
14 -x,y+1/2,z+1/2
15 x,-y+1/2,z+1/2
16 x,y+1/2,-z+1/2

loop_
_atom_site_label
_atom_site_type_symbol
_atom_site_fract_x
_atom_site_fract_y
_atom_site_fract_z
_atom_site_occupancy
_atom_site_U_iso_or_equiv
Cu2 Cu+2 0 0 0.0668 1 0.0
O3 O-2 0 0.5 0.0538 1 0.0
Cu1 Cu+2 0 0 0.21316 1 0.0
Y1 Y+3 0.5 0.5 0.5 1 0.0
O4 O-2 0 0 0.14375 1 0.0
O2 O-2 0.5 0 0.05418 1 0.0
O1 O-2 0 0.5 0.21619 1 0.0
Ba1 Ba+2 0.5 0.5 0.13154 1 0.0
